data_7100123
loop_
_publ_author_name
'Guo-Xin Jin'
'Chun-Xia Ren'
'Jianqiang Wang'

_publ_section_title
;
Route to Multicluster Containing Ancillary
ortho-Carborane-1,2-Dithiolato Ligands
;
_journal_name_full 'Chemical Communications'
_journal_paper_doi 10.1039/b505041c
_journal_year 2005
_chemical_formula_sum 'C36 H62 B20 Cl4 Ir2 N2 S4'
_chemical_formula_weight 1393.52
_space_group_IT_number 2
_symmetry_cell_setting triclinic
_symmetry_space_group_name_Hall '-P 1'
_symmetry_space_group_name_H-M 'P -1'
_cell_angle_alpha 101.052(2)
_cell_angle_beta 109.107(3)
_cell_angle_gamma 94.826(3)
_cell_formula_units_Z 1
_cell_length_a 10.223(2)
_cell_length_b 11.336(2)
_cell_length_c 13.688(3)
_cell_measurement_temperature 293(2)
_cell_volume 1452.6(5)
_diffrn_ambient_temperature 293(2)
_exptl_crystal_density_diffrn 1.593
_cod_depositor_comments
;
The following automatic conversions were performed:
'_symmetry_cell_setting' value 'Triclinic' changed to 'triclinic'
according to '/home/saulius/struct/CIF-dictionaries/cif_core.dic'
dictionary named 'cif_core.dic' version 2.4.1 from 2010-06-29.

Automatic conversion script
Id: cif_fix_enum 1527 2010-12-29 10:47:43Z saulius 
;
_cod_database_code 7100123

loop_
_symmetry_equiv_pos_as_xyz
'x, y, z'
'-x, -y, -z'

loop_
_atom_site_label
_atom_site_type_symbol
_atom_site_fract_x
_atom_site_fract_y
_atom_site_fract_z
_atom_site_U_iso_or_equiv
_atom_site_adp_type
_atom_site_occupancy
_atom_site_symmetry_multiplicity
_atom_site_calc_flag
_atom_site_refinement_flags
_atom_site_disorder_assembly
_atom_site_disorder_group
Ir1 Ir 0.81041(2) 0.104482(18) 0.243200(15) 0.02937(10) Uani 1 1 d . . .
S1 S 0.68362(16) -0.06774(13) 0.10789(12) 0.0374(3) Uani 1 1 d . . .
S2 S 0.98234(15) -0.01060(14) 0.31852(12) 0.0376(3) Uani 1 1 d . . .
N1 N 0.6946(5) 0.0535(4) 0.3359(4) 0.0331(10) Uani 1 1 d . . .
C1 C 0.7750(6) -0.1914(5) 0.1375(5) 0.0352(13) Uani 1 1 d . . .
C2 C 0.9234(6) -0.1628(6) 0.2416(5) 0.0368(13) Uani 1 1 d . . .
C3 C 0.5541(7) 0.0303(7) 0.2978(5) 0.0453(16) Uani 1 1 d . . .
H3A H 0.5078 0.0272 0.2262 0.054 Uiso 1 1 calc R . .
C4 C 0.4758(7) 0.0110(8) 0.3587(5) 0.0517(18) Uani 1 1 d . . .
H4A H 0.3784 -0.0021 0.3285 0.062 Uiso 1 1 calc R . .
C5 C 0.5398(6) 0.0107(6) 0.4655(5) 0.0367(13) Uani 1 1 d . . .
C6 C 0.6850(6) 0.0333(7) 0.5033(5) 0.0433(15) Uani 1 1 d . . .
H6A H 0.7342 0.0349 0.5740 0.052 Uiso 1 1 calc R . .
C7 C 0.7569(6) 0.0533(6) 0.4380(5) 0.0422(15) Uani 1 1 d . . .
H7A H 0.8543 0.0675 0.4664 0.051 Uiso 1 1 calc R . .
C8 C 0.7238(7) 0.2628(5) 0.1940(5) 0.0402(14) Uani 1 1 d . . .
C9 C 0.8040(7) 0.2185(6) 0.1305(5) 0.0437(15) Uani 1 1 d . . .
C10 C 0.9442(7) 0.2259(6) 0.1972(5) 0.0427(15) Uani 1 1 d . . .
C11 C 0.9529(7) 0.2782(6) 0.3051(5) 0.0446(15) Uani 1 1 d . . .
C12 C 0.8196(7) 0.3008(6) 0.3034(5) 0.0434(15) Uani 1 1 d . . .
C13 C 0.5738(8) 0.2797(7) 0.1549(6) 0.0583(19) Uani 1 1 d . . .
H13A H 0.5679 0.3592 0.1407 0.087 Uiso 1 1 calc R . .
H13B H 0.5335 0.2718 0.2080 0.087 Uiso 1 1 calc R . .
H13C H 0.5235 0.2190 0.0908 0.087 Uiso 1 1 calc R . .
C14 C 0.7472(9) 0.1766(7) 0.0106(5) 0.059(2) Uani 1 1 d . . .
H14A H 0.7585 0.2445 -0.0200 0.088 Uiso 1 1 calc R . .
H14B H 0.6495 0.1436 -0.0130 0.088 Uiso 1 1 calc R . .
H14C H 0.7975 0.1152 -0.0113 0.088 Uiso 1 1 calc R . .
C15 C 1.0657(9) 0.1933(9) 0.1639(7) 0.070(2) Uani 1 1 d . . .
H15A H 1.1066 0.2620 0.1463 0.105 Uiso 1 1 calc R . .
H15B H 1.0331 0.1260 0.1028 0.105 Uiso 1 1 calc R . .
H15C H 1.1349 0.1711 0.2212 0.105 Uiso 1 1 calc R . .
C16 C 1.0880(9) 0.3083(8) 0.4003(6) 0.066(2) Uani 1 1 d . . .
H16A H 1.1294 0.3911 0.4111 0.099 Uiso 1 1 calc R . .
H16B H 1.1518 0.2549 0.3878 0.099 Uiso 1 1 calc R . .
H16C H 1.0684 0.2980 0.4624 0.099 Uiso 1 1 calc R . .
C17 C 0.7835(10) 0.3569(7) 0.3972(6) 0.064(2) Uani 1 1 d . . .
H17A H 0.7986 0.4439 0.4082 0.097 Uiso 1 1 calc R . .
H17B H 0.8419 0.3341 0.4592 0.097 Uiso 1 1 calc R . .
H17C H 0.6869 0.3288 0.3846 0.097 Uiso 1 1 calc R . .
B3 B 0.7764(8) -0.2408(7) 0.2489(6) 0.0433(17) Uani 1 1 d . . .
H3 H 0.7201 -0.2041 0.3010 0.052 Uiso 1 1 calc R . .
B4 B 0.6870(9) -0.3340(7) 0.1205(7) 0.0488(19) Uani 1 1 d . . .
H4 H 0.5722 -0.3585 0.0895 0.059 Uiso 1 1 calc R . .
B5 B 0.7836(9) -0.3046(7) 0.0378(7) 0.0478(18) Uani 1 1 d . . .
H5 H 0.7306 -0.3101 -0.0474 0.057 Uiso 1 1 calc R . .
B6 B 0.9319(8) -0.1929(7) 0.1156(6) 0.0448(17) Uani 1 1 d . . .
H6 H 0.9755 -0.1251 0.0821 0.054 Uiso 1 1 calc R . .
B7 B 0.9452(10) -0.2849(8) 0.2994(8) 0.059(2) Uani 1 1 d . . .
H7 H 0.9985 -0.2775 0.3848 0.071 Uiso 1 1 calc R . .
B8 B 0.7967(11) -0.3960(8) 0.2210(8) 0.065(3) Uani 1 1 d . . .
H8 H 0.7532 -0.4623 0.2559 0.078 Uiso 1 1 calc R . .
B9 B 0.7990(11) -0.4362(8) 0.0893(8) 0.065(2) Uani 1 1 d . . .
H9 H 0.7566 -0.5281 0.0380 0.078 Uiso 1 1 calc R . .
B10 B 0.9507(10) -0.3481(8) 0.0869(8) 0.061(2) Uani 1 1 d . . .
H10 H 1.0072 -0.3826 0.0342 0.073 Uiso 1 1 calc R . .
B11 B 1.0398(9) -0.2549(8) 0.2168(8) 0.055(2) Uani 1 1 d . . .
H11 H 1.1544 -0.2277 0.2492 0.066 Uiso 1 1 calc R . .
B12 B 0.9584(11) -0.4065(8) 0.2000(9) 0.068(3) Uani 1 1 d . . .
H12 H 1.0194 -0.4793 0.2205 0.082 Uiso 1 1 calc R . .
C18 C 0.424(3) 0.661(2) 0.277(2) 0.217(10) Uani 1 1 d U . .
H18A H 0.4919 0.6700 0.2424 0.260 Uiso 1 1 calc R . .
H18B H 0.3462 0.7048 0.2530 0.260 Uiso 1 1 calc R . .
Cl1 Cl 0.3703(12) 0.4850(11) 0.2927(11) 0.368(6) Uani 1 1 d U . .
Cl2 Cl 0.4974(17) 0.6716(14) 0.4239(13) 0.431(8) Uani 1 1 d U . .

loop_
_atom_site_aniso_label
_atom_site_aniso_U_11
_atom_site_aniso_U_22
_atom_site_aniso_U_33
_atom_site_aniso_U_23
_atom_site_aniso_U_13
_atom_site_aniso_U_12
Ir1 0.03158(14) 0.03102(14) 0.02520(14) 0.00670(9) 0.01065(9) 0.00019(9)
S1 0.0393(8) 0.0335(8) 0.0314(7) 0.0037(6) 0.0045(6) 0.0039(6)
S2 0.0328(7) 0.0433(8) 0.0327(7) 0.0074(6) 0.0071(6) 0.0056(6)
N1 0.032(2) 0.039(3) 0.028(2) 0.006(2) 0.012(2) 0.004(2)
C1 0.040(3) 0.032(3) 0.033(3) 0.008(2) 0.014(3) 0.001(2)
C2 0.036(3) 0.038(3) 0.038(3) 0.011(3) 0.014(3) 0.010(3)
C3 0.038(3) 0.067(5) 0.032(3) 0.018(3) 0.011(3) 0.005(3)
C4 0.028(3) 0.094(6) 0.035(3) 0.023(4) 0.010(3) 0.005(3)
C5 0.034(3) 0.045(4) 0.033(3) 0.012(3) 0.013(3) 0.004(3)
C6 0.031(3) 0.072(5) 0.029(3) 0.016(3) 0.012(3) 0.003(3)
C7 0.029(3) 0.063(4) 0.031(3) 0.010(3) 0.009(3) 0.001(3)
C8 0.057(4) 0.028(3) 0.036(3) 0.014(2) 0.014(3) 0.004(3)
C9 0.057(4) 0.036(3) 0.036(3) 0.012(3) 0.016(3) -0.007(3)
C10 0.047(4) 0.042(4) 0.042(3) 0.019(3) 0.018(3) -0.011(3)
C11 0.048(4) 0.038(3) 0.041(3) 0.007(3) 0.012(3) -0.011(3)
C12 0.059(4) 0.032(3) 0.033(3) 0.005(3) 0.012(3) 0.000(3)
C13 0.059(5) 0.047(4) 0.061(5) 0.014(4) 0.009(4) 0.011(3)
C14 0.080(5) 0.061(5) 0.032(3) 0.018(3) 0.016(4) 0.000(4)
C15 0.064(5) 0.085(6) 0.076(6) 0.024(5) 0.046(5) -0.004(4)
C16 0.062(5) 0.070(5) 0.046(4) 0.008(4) 0.002(4) -0.020(4)
C17 0.098(6) 0.047(4) 0.049(4) 0.004(3) 0.029(4) 0.019(4)
B3 0.051(4) 0.044(4) 0.039(4) 0.020(3) 0.018(3) -0.001(3)
B4 0.059(5) 0.033(4) 0.052(5) 0.011(3) 0.019(4) -0.004(3)
B5 0.060(5) 0.033(4) 0.049(4) 0.000(3) 0.024(4) 0.002(3)
B6 0.049(4) 0.046(4) 0.045(4) 0.009(3) 0.024(4) 0.011(3)
B7 0.065(5) 0.054(5) 0.060(5) 0.030(4) 0.013(4) 0.017(4)
B8 0.074(6) 0.048(5) 0.076(6) 0.028(5) 0.021(5) 0.009(5)
B9 0.082(7) 0.031(4) 0.077(6) 0.005(4) 0.027(5) 0.006(4)
B10 0.067(6) 0.045(5) 0.075(6) 0.004(4) 0.034(5) 0.012(4)
B11 0.046(4) 0.048(5) 0.072(6) 0.013(4) 0.018(4) 0.022(4)
B12 0.078(6) 0.043(5) 0.086(7) 0.024(5) 0.023(5) 0.024(5)
C18 0.190(13) 0.249(14) 0.235(13) 0.069(10) 0.095(9) 0.045(9)
Cl1 0.288(8) 0.348(9) 0.417(10) -0.075(7) 0.154(7) 0.035(7)
Cl2 0.444(11) 0.410(11) 0.434(11) 0.062(9) 0.165(9) 0.071(9)

loop_
_geom_bond_atom_site_label_1
_geom_bond_atom_site_label_2
_geom_bond_distance
_geom_bond_site_symmetry_2
_geom_bond_publ_flag
Ir1 N1 2.120(5) . ?
Ir1 C10 2.178(6) . ?
Ir1 C9 2.184(6) . ?
Ir1 C11 2.188(6) . ?
Ir1 C8 2.191(6) . ?
Ir1 C12 2.202(6) . ?
Ir1 S1 2.3534(15) . ?
Ir1 S2 2.3600(15) . ?
S1 C1 1.786(6) . ?
S2 C2 1.778(6) . ?
N1 C7 1.333(8) . ?
N1 C3 1.341(8) . ?
C1 C2 1.662(8) . ?
C1 B5 1.716(9) . ?
C1 B4 1.717(9) . ?
C1 B3 1.718(9) . ?
C1 B6 1.726(10) . ?
C2 B7 1.716(10) . ?
C2 B3 1.719(10) . ?
C2 B11 1.720(9) . ?
C2 B6 1.726(10) . ?
C3 C4 1.365(9) . ?
C3 H3A 0.9300 . ?
C4 C5 1.394(9) . ?
C4 H4A 0.9300 . ?
C5 C6 1.385(9) . ?
C5 C5 1.474(12) 2_656 ?
C6 C7 1.367(9) . ?
C6 H6A 0.9300 . ?
C7 H7A 0.9300 . ?
C8 C9 1.431(10) . ?
C8 C12 1.452(9) . ?
C8 C13 1.492(10) . ?
C9 C10 1.411(10) . ?
C9 C14 1.513(9) . ?
C10 C11 1.453(10) . ?
C10 C15 1.507(11) . ?
C11 C12 1.401(10) . ?
C11 C16 1.514(10) . ?
C12 C17 1.492(10) . ?
C13 H13A 0.9600 . ?
C13 H13B 0.9600 . ?
C13 H13C 0.9600 . ?
C14 H14A 0.9600 . ?
C14 H14B 0.9600 . ?
C14 H14C 0.9600 . ?
C15 H15A 0.9600 . ?
C15 H15B 0.9600 . ?
C15 H15C 0.9600 . ?
C16 H16A 0.9600 . ?
C16 H16B 0.9600 . ?
C16 H16C 0.9600 . ?
C17 H17A 0.9600 . ?
C17 H17B 0.9600 . ?
C17 H17C 0.9600 . ?
B3 B4 1.765(11) . ?
B3 B8 1.772(12) . ?
B3 B7 1.789(12) . ?
B3 H3 1.1000 . ?
B4 B8 1.772(12) . ?
B4 B5 1.786(12) . ?
B4 B9 1.786(13) . ?
B4 H4 1.1000 . ?
B5 B9 1.767(12) . ?
B5 B10 1.770(13) . ?
B5 B6 1.771(11) . ?
B5 H5 1.1000 . ?
B6 B10 1.770(11) . ?
B6 B11 1.771(12) . ?
B6 H6 1.1000 . ?
B7 B8 1.771(14) . ?
B7 B11 1.772(14) . ?
B7 B12 1.789(14) . ?
B7 H7 1.1000 . ?
B8 B12 1.778(15) . ?
B8 B9 1.781(15) . ?
B8 H8 1.1000 . ?
B9 B12 1.778(15) . ?
B9 B10 1.786(14) . ?
B9 H9 1.1000 . ?
B10 B12 1.779(15) . ?
B10 B11 1.779(13) . ?
B10 H10 1.1000 . ?
B11 B12 1.784(13) . ?
B11 H11 1.1000 . ?
B12 H12 1.1000 . ?
C18 Cl2 1.88(3) . ?
C18 Cl1 2.09(3) . ?
C18 H18A 0.9700 . ?
C18 H18B 0.9700 . ?
